data_4322575
loop_
_publ_author_name
'Antonia Neels'
'Helen Stoeckli-Evans'

_publ_section_title
;
 Trinuclear Zinc(II) Complexes and Polymeric Cadmium(II) Complexes with
 the Ligand 2,5-Bis(2-pyridyl)pyrazine: Synthesis, Spectral Analysis, and
 Single-Crystal and Powder X-ray Analyses
;
_journal_name_full 'Inorganic Chemistry'
_journal_page_first 6164
_journal_page_last 6170
_journal_paper_doi 10.1021/ic990843v
_journal_volume 38
_journal_year 1999
_chemical_formula_sum 'C14 H10 Cd N6 O6'
_space_group_IT_number 15
_symmetry_cell_setting monoclinic
_symmetry_space_group_name_Hall '-C 2yc'
_symmetry_space_group_name_H-M 'C 1 2/c 1'
_cell_angle_alpha 90.0
_cell_angle_beta 103.3485(18)
_cell_angle_gamma 90.0
_cell_formula_units_Z 4
_cell_length_a 11.66018(26)
_cell_length_b 11.98703(25)
_cell_length_c 12.14530(29)
_cell_volume 1651.70(7)
_computing_structure_refinement GSAS
_pd_phase_name comp5
_refine_ls_goodness_of_fit_all 4.57
_refine_ls_number_parameters 75
_refine_ls_number_restraints 57
_cod_data_source_file ic990843v_5.cif
_cod_data_source_block CDBPPZ_phase_1
_cod_database_code 4322575

loop_
_symmetry_equiv_pos_as_xyz
+x,+y,+z
-x,+y,-z+1/2
-x,-y,-z
+x,-y,+z+1/2
+x+1/2,+y+1/2,+z
-x+1/2,+y+1/2,-z+1/2
-x+1/2,-y+1/2,-z
+x+1/2,-y+1/2,+z+1/2

loop_
_atom_site_aniso_label
_atom_site_aniso_U_11
_atom_site_aniso_U_12
_atom_site_aniso_U_13
_atom_site_aniso_U_22
_atom_site_aniso_U_23
_atom_site_aniso_U_33
CD1 .00604 .03795 .02181 .0 -.00563 .0

loop_
_atom_site_label
_atom_site_fract_x
_atom_site_fract_y
_atom_site_fract_z
_atom_site_occupancy
_atom_site_thermal_displace_type
_atom_site_U_iso_or_equiv
_atom_site_symmetry_multiplicity
CD1 .5 .31689 .25 1.0 Uani .02337 4
N1 .6623 .27301 .40527 1.0 Uiso .02377 8
N2 .44089 .18808 .37861 1.0 Uiso .02377 8
N3 .59381 .50501 .15001 1.0 Uiso .02377 8
O1 .6558 .42748 .19793 1.0 Uiso .0577 8
O2 .48526 .49525 .12886 1.0 Uiso .0577 8
O3 .64226 .58859 .11491 1.0 Uiso .0577 8
C1 .63937 .21064 .48786 1.0 Uiso .03012 8
C2 .77357 .30726 .41204 1.0 Uiso .03012 8
C3 .51877 .17592 .48202 1.0 Uiso .03012 8
C4 .48082 .12416 .57176 1.0 Uiso .03012 8
C5 .36086 .09647 .55649 1.0 Uiso .03012 8
C6 .28857 .11079 .45423 1.0 Uiso .03012 8
C7 .3286 .15114 .36575 1.0 Uiso .03012 8
H2 .79359 .35573 .35814 1.0 Uiso .025 8
H4 .5221 .1421 .64548 1.0 Uiso .025 8
H5 .34151 .04442 .60624 1.0 Uiso .025 8
H6 .20789 .09652 .44504 1.0 Uiso .025 8
H7 .27438 .15962 .29423 1.0 Uiso .025 8

loop_
_atom_type_symbol
_atom_type_number_in_cell
CD 4.0
N 24.0
O 24.0
C 56.0
H 40.0
